data_7215421
loop_
_publ_author_name
'Sengupta, Satirtha'
'Goswami, Arijit'
'Ganguly, Sumi'
'Bala, Sukhen'
'Bhunia, Manas Kumar'
'Mondal, Raju'

_publ_section_title
;
 Influence of chloro&#x22EF;chloro interaction and \p--\p stacking in 3D
 supramolecular framework construction
;
_journal_issue 20
_journal_name_full CrystEngComm
_journal_page_first 6136
_journal_paper_doi 10.1039/c1ce05345k
_journal_volume 13
_journal_year 2011
_chemical_formula_sum 'C25 H17 Cl3 N4 Ni O6'
_chemical_formula_weight 634.49
_chemical_name_systematic
;
?
;
_space_group_IT_number 2
_symmetry_cell_setting triclinic
_symmetry_space_group_name_Hall '-P 1'
_symmetry_space_group_name_H-M 'P -1'
_atom_sites_solution_hydrogens geom
_atom_sites_solution_primary direct
_atom_sites_solution_secondary difmap
_audit_creation_method SHELXL-97
_cell_angle_alpha 92.1540(10)
_cell_angle_beta 103.1460(10)
_cell_angle_gamma 104.0380(10)
_cell_formula_units_Z 2
_cell_length_a 9.8694(3)
_cell_length_b 10.1833(3)
_cell_length_c 13.5295(4)
_cell_measurement_reflns_used 3503
_cell_measurement_temperature 120(2)
_cell_measurement_theta_max 26.12
_cell_measurement_theta_min 2.36
_cell_volume 1278.37(7)
_computing_cell_refinement 'Bruker APEX-2'
_computing_data_collection 'Bruker APEX-2'
_computing_data_reduction 'Bruker SHELXTL'
_computing_molecular_graphics 'Bruker SHELXTL'
_computing_publication_material 'Bruker SHELXTL'
_computing_structure_refinement 'SHELXL-97 (Sheldrick, 1997)'
_computing_structure_solution 'SHELXS-97 (Sheldrick, 1990)'
_diffrn_ambient_temperature 120(2)
_diffrn_detector_area_resol_mean 8
_diffrn_measured_fraction_theta_full 0.990
_diffrn_measured_fraction_theta_max 0.990
_diffrn_measurement_device_type 'Bruker APEX-2 CCD area detector'
_diffrn_measurement_method '/w scans'
_diffrn_radiation_monochromator graphite
_diffrn_radiation_source 'fine-focus sealed tube'
_diffrn_radiation_type MoK\a
_diffrn_radiation_wavelength 0.71073
_diffrn_reflns_av_R_equivalents 0.0488
_diffrn_reflns_av_sigmaI/netI 0.0463
_diffrn_reflns_limit_h_max 12
_diffrn_reflns_limit_h_min -12
_diffrn_reflns_limit_k_max 12
_diffrn_reflns_limit_k_min -12
_diffrn_reflns_limit_l_max 16
_diffrn_reflns_limit_l_min -16
_diffrn_reflns_number 18784
_diffrn_reflns_theta_full 25.78
_diffrn_reflns_theta_max 25.78
_diffrn_reflns_theta_min 1.55
_diffrn_standards_decay_% 0
_exptl_absorpt_coefficient_mu 1.123
_exptl_absorpt_correction_T_max 1.0000
_exptl_absorpt_correction_T_min 0.876687
_exptl_absorpt_correction_type multi-scan
_exptl_absorpt_process_details
;
SADABS v.2.03 (Bruker, 2001), R(int)=0.0478 before correction
;
_exptl_crystal_colour green
_exptl_crystal_density_diffrn 1.648
_exptl_crystal_density_meas ?
_exptl_crystal_density_method 'not measured'
_exptl_crystal_description Cube
_exptl_crystal_F_000 644
_exptl_crystal_size_max 0.28
_exptl_crystal_size_mid 0.22
_exptl_crystal_size_min 0.22
_refine_diff_density_max 0.530
_refine_diff_density_min -0.401
_refine_diff_density_rms 0.069
_refine_ls_extinction_method none
_refine_ls_goodness_of_fit_ref 1.041
_refine_ls_hydrogen_treatment constr
_refine_ls_matrix_type full
_refine_ls_number_parameters 352
_refine_ls_number_reflns 4868
_refine_ls_number_restraints 0
_refine_ls_restrained_S_all 1.041
_refine_ls_R_factor_all 0.0526
_refine_ls_R_factor_gt 0.0363
_refine_ls_shift/su_max 0.000
_refine_ls_shift/su_mean 0.000
_refine_ls_structure_factor_coef Fsqd
_refine_ls_weighting_details 'calc w=1/[\s^2^(Fo^2^)+(0.0345P)^2^+0.5104P] where P=(Fo^2^+2Fc^2^)/3'
_refine_ls_weighting_scheme calc
_refine_ls_wR_factor_gt 0.0764
_refine_ls_wR_factor_ref 0.0826
_reflns_number_gt 3836
_reflns_number_total 4868
_reflns_threshold_expression I>2\s(I)
_cod_data_source_file c1ce05345k.txt
_cod_data_source_block 10sd003_0m
_cod_depositor_comments
;
The following automatic conversions were performed:

'_symmetry_cell_setting' value 'Triclinic' changed to 'triclinic'
according to
/usr/data/users/saulius/automatic-downloads/retrospective/RSC/lib/dictionaries/cif_core.dic
dictionary named 'cif_core.dic' version 2.4.2 from 2011-04-26.

Automatic conversion script
Id: cif_fix_values 2281 2013-09-26 08:29:07Z andrius 

The following automatic conversions were performed:

'_exptl_crystal_density_meas' value 'not measured' was changed to '?'
- the value is perceived as not measured.

Automatic conversion script
Id: cif_fix_values 3008 2015-01-20 13:52:24Z robertas 
;
_cod_original_sg_symbol_H-M P-1
_cod_database_code 7215421

loop_
_symmetry_equiv_pos_as_xyz
'x, y, z'
'-x, -y, -z'

loop_
_atom_site_label
_atom_site_type_symbol
_atom_site_fract_x
_atom_site_fract_y
_atom_site_fract_z
_atom_site_U_iso_or_equiv
_atom_site_adp_type
_atom_site_occupancy
_atom_site_symmetry_multiplicity
_atom_site_calc_flag
_atom_site_refinement_flags
Ni1 Ni 0.30678(3) 0.15180(3) 0.32435(2) 0.01680(10) Uani 1 1 d .
Cl1 Cl -0.35096(9) 0.48824(9) 0.10625(7) 0.0489(2) Uani 1 1 d .
O1S O 0.35648(18) -0.03669(18) 0.35100(14) 0.0240(4) Uani 1 1 d .
O1 O 0.21853(18) 0.30855(18) 0.28783(14) 0.0227(4) Uani 1 1 d .
N1 N 0.5141(2) 0.2714(2) 0.36946(16) 0.0204(5) Uani 1 1 d .
N1S N 0.2238(2) -0.1028(2) 0.32617(16) 0.0230(5) Uani 1 1 d .
C1 C 0.0341(3) 0.4048(3) 0.1968(2) 0.0226(6) Uani 1 1 d .
Cl2 Cl 0.17291(9) 0.75535(8) 0.07559(6) 0.0412(2) Uani 1 1 d .
N2 N 0.2850(2) 0.1615(2) 0.47472(16) 0.0193(5) Uani 1 1 d .
O2S O 0.13476(18) -0.03295(18) 0.29422(14) 0.0228(4) Uani 1 1 d .
O2 O -0.0089(2) 0.1902(2) 0.26188(16) 0.0359(5) Uani 1 1 d .
C2 C 0.1237(3) 0.5159(3) 0.1643(2) 0.0255(6) Uani 1 1 d .
Cl3 Cl 0.30541(8) 0.53196(8) 0.17631(6) 0.0401(2) Uani 1 1 d .
O3S O 0.1861(2) -0.22424(19) 0.33404(15) 0.0364(5) Uani 1 1 d .
O3 O -0.20923(19) 0.2883(2) 0.19677(15) 0.0324(5) Uani 1 1 d .
H3A H -0.1662 0.2335 0.2222 0.049 Uiso 1 1 calc R
C3 C 0.0664(3) 0.6158(3) 0.1160(2) 0.0285(7) Uani 1 1 d .
N3 N 0.3186(2) 0.1274(2) 1.17314(16) 0.0192(5) Uani 1 1 d .
C4 C -0.0787(3) 0.6066(3) 0.0996(2) 0.0326(7) Uani 1 1 d .
H4A H -0.1162 0.6741 0.0681 0.039 Uiso 1 1 calc R
C5 C -0.1678(3) 0.4988(3) 0.1293(2) 0.0311(7) Uani 1 1 d .
C6 C -0.1154(3) 0.3952(3) 0.1754(2) 0.0266(6) Uani 1 1 d .
C7 C 0.0863(3) 0.2947(3) 0.2525(2) 0.0233(6) Uani 1 1 d .
C8 C 0.5431(3) 0.4062(3) 0.3754(2) 0.0356(8) Uani 1 1 d .
H8A H 0.4676 0.4469 0.3563 0.043 Uiso 1 1 calc R
C9 C 0.6815(3) 0.4879(3) 0.4089(3) 0.0473(10) Uani 1 1 d .
H9A H 0.6978 0.5819 0.4109 0.057 Uiso 1 1 calc R
C10 C 0.7970(3) 0.4306(3) 0.4397(2) 0.0310(7) Uani 1 1 d .
C11 C 0.7660(3) 0.2903(3) 0.4325(2) 0.0226(6) Uani 1 1 d .
H11A H 0.8394 0.2470 0.4514 0.027 Uiso 1 1 calc R
C12 C 0.6259(3) 0.2154(3) 0.3971(2) 0.0226(6) Uani 1 1 d .
H12A H 0.6071 0.1211 0.3920 0.027 Uiso 1 1 calc R
C13 C 0.9440(3) 0.5179(3) 0.4770(3) 0.0398(8) Uani 1 1 d .
H13A H 0.9573 0.6092 0.4659 0.060 Uiso 1 1 calc R
C14 C 0.2333(3) 0.1271(3) 0.7794(2) 0.0226(6) Uani 1 1 d .
H14A H 0.1402 0.1115 0.7883 0.027 Uiso 1 1 calc R
C15 C 0.2534(3) 0.1423(3) 0.6757(2) 0.0201(6) Uani 1 1 d .
C16 C 0.3880(3) 0.1626(3) 0.6533(2) 0.0249(6) Uani 1 1 d .
H16A H 0.4701 0.1704 0.7054 0.030 Uiso 1 1 calc R
C17 C 0.3986(3) 0.1710(3) 0.5543(2) 0.0253(6) Uani 1 1 d .
H17A H 0.4893 0.1840 0.5413 0.030 Uiso 1 1 calc R
C18 C 0.1557(3) 0.1454(3) 0.4958(2) 0.0213(6) Uani 1 1 d .
H18A H 0.0759 0.1410 0.4426 0.026 Uiso 1 1 calc R
C19 C 0.1367(3) 0.1351(3) 0.5933(2) 0.0229(6) Uani 1 1 d .
H19A H 0.0450 0.1233 0.6043 0.027 Uiso 1 1 calc R
C20 C 0.4436(3) 0.1470(3) 1.1450(2) 0.0282(7) Uani 1 1 d .
H20A H 0.5285 0.1616 1.1956 0.034 Uiso 1 1 calc R
C21 C 0.4522(3) 0.1466(3) 1.0446(2) 0.0305(7) Uani 1 1 d .
H21A H 0.5415 0.1607 1.0292 0.037 Uiso 1 1 calc R
C22 C 0.3278(3) 0.1253(3) 0.9664(2) 0.0221(6) Uani 1 1 d .
C23 C 0.1979(3) 0.1007(3) 0.9960(2) 0.0223(6) Uani 1 1 d .
H23A H 0.1111 0.0819 0.9469 0.027 Uiso 1 1 calc R
C24 C 0.1987(3) 0.1045(3) 1.0973(2) 0.0206(6) Uani 1 1 d .
H24A H 0.1107 0.0903 1.1147 0.025 Uiso 1 1 calc R
C25 C 0.3397(3) 0.1345(3) 0.8610(2) 0.0265(6) Uani 1 1 d .
H25A H 0.4315 0.1467 0.8501 0.032 Uiso 1 1 calc R

loop_
_atom_site_aniso_label
_atom_site_aniso_U_11
_atom_site_aniso_U_22
_atom_site_aniso_U_33
_atom_site_aniso_U_23
_atom_site_aniso_U_13
_atom_site_aniso_U_12
Ni1 0.01501(16) 0.02021(19) 0.01375(18) 0.00271(13) 0.00207(13) 0.00307(13)
Cl1 0.0330(4) 0.0535(5) 0.0635(6) 0.0126(5) 0.0039(4) 0.0238(4)
O1S 0.0215(9) 0.0264(10) 0.0232(11) 0.0026(8) 0.0039(8) 0.0060(8)
O1 0.0175(9) 0.0240(10) 0.0238(10) 0.0032(8) -0.0001(8) 0.0048(8)
N1 0.0190(11) 0.0233(12) 0.0161(12) 0.0022(9) 0.0014(9) 0.0031(9)
N1S 0.0290(13) 0.0245(14) 0.0143(12) 0.0035(10) 0.0046(10) 0.0048(10)
C1 0.0282(14) 0.0232(15) 0.0164(14) 0.0007(12) 0.0040(12) 0.0080(12)
Cl2 0.0566(5) 0.0263(4) 0.0378(5) 0.0093(3) 0.0111(4) 0.0047(4)
N2 0.0200(11) 0.0213(12) 0.0174(12) 0.0044(9) 0.0049(9) 0.0060(9)
O2S 0.0176(9) 0.0277(11) 0.0222(10) 0.0042(8) 0.0049(8) 0.0039(8)
O2 0.0236(10) 0.0341(12) 0.0476(14) 0.0195(10) 0.0043(9) 0.0050(9)
C2 0.0266(14) 0.0277(16) 0.0197(15) -0.0032(12) 0.0009(12) 0.0075(12)
Cl3 0.0269(4) 0.0416(5) 0.0511(5) 0.0203(4) 0.0096(3) 0.0048(3)
O3S 0.0536(13) 0.0190(11) 0.0320(12) 0.0062(9) 0.0086(10) 0.0022(10)
O3 0.0233(10) 0.0381(12) 0.0361(12) 0.0149(10) 0.0055(9) 0.0084(9)
C3 0.0381(16) 0.0226(16) 0.0214(16) 0.0006(12) 0.0029(13) 0.0055(13)
N3 0.0182(11) 0.0195(12) 0.0180(12) 0.0036(9) 0.0023(9) 0.0027(9)
C4 0.0437(18) 0.0270(16) 0.0277(17) 0.0033(13) 0.0005(14) 0.0177(14)
C5 0.0309(16) 0.0333(17) 0.0284(17) 0.0007(14) -0.0004(13) 0.0142(13)
C6 0.0284(15) 0.0305(16) 0.0203(15) 0.0006(12) 0.0038(12) 0.0087(12)
C7 0.0235(14) 0.0255(15) 0.0198(15) 0.0019(12) 0.0038(12) 0.0055(12)
C8 0.0241(15) 0.0246(17) 0.052(2) 0.0032(15) -0.0056(14) 0.0084(12)
C9 0.0262(16) 0.0212(17) 0.083(3) -0.0007(17) -0.0075(17) 0.0050(13)
C10 0.0193(14) 0.0266(16) 0.0400(19) 0.0021(14) -0.0018(13) 0.0012(12)
C11 0.0192(13) 0.0223(15) 0.0248(15) 0.0031(12) 0.0007(11) 0.0066(11)
C12 0.0214(13) 0.0215(15) 0.0233(15) 0.0027(12) 0.0035(11) 0.0041(11)
C13 0.0214(14) 0.0182(15) 0.068(2) 0.0036(15) -0.0080(15) 0.0003(12)
C14 0.0245(14) 0.0250(15) 0.0189(15) 0.0040(12) 0.0074(12) 0.0053(11)
C15 0.0250(13) 0.0165(14) 0.0192(15) 0.0023(11) 0.0065(11) 0.0049(11)
C16 0.0231(14) 0.0348(17) 0.0182(15) 0.0049(12) 0.0021(11) 0.0128(12)
C17 0.0210(14) 0.0343(17) 0.0212(16) 0.0047(13) 0.0038(12) 0.0095(12)
C18 0.0186(13) 0.0247(15) 0.0177(14) 0.0002(12) 0.0015(11) 0.0033(11)
C19 0.0195(13) 0.0280(15) 0.0184(15) 0.0015(12) 0.0036(11) 0.0020(11)
C20 0.0206(14) 0.0437(18) 0.0187(15) 0.0039(13) 0.0018(12) 0.0082(13)
C21 0.0209(14) 0.0466(19) 0.0253(16) 0.0041(14) 0.0072(12) 0.0094(13)
C22 0.0250(13) 0.0248(15) 0.0162(14) 0.0027(12) 0.0046(11) 0.0064(11)
C23 0.0212(13) 0.0223(14) 0.0199(15) 0.0015(12) 0.0012(11) 0.0027(11)
C24 0.0181(13) 0.0216(14) 0.0200(15) 0.0015(11) 0.0039(11) 0.0018(11)
C25 0.0239(14) 0.0362(17) 0.0211(15) 0.0046(13) 0.0088(12) 0.0073(12)

loop_
_atom_type_symbol
_atom_type_description
_atom_type_scat_dispersion_real
_atom_type_scat_dispersion_imag
_atom_type_scat_source
C C 0.0033 0.0016 'International Tables Vol C Tables 4.2.6.8 and 6.1.1.4'
H H 0.0000 0.0000 'International Tables Vol C Tables 4.2.6.8 and 6.1.1.4'
N N 0.0061 0.0033 'International Tables Vol C Tables 4.2.6.8 and 6.1.1.4'
O O 0.0106 0.0060 'International Tables Vol C Tables 4.2.6.8 and 6.1.1.4'
Cl Cl 0.1484 0.1585 'International Tables Vol C Tables 4.2.6.8 and 6.1.1.4'
Ni Ni 0.3393 1.1124 'International Tables Vol C Tables 4.2.6.8 and 6.1.1.4'

loop_
_geom_angle_atom_site_label_1
_geom_angle_atom_site_label_2
_geom_angle_atom_site_label_3
_geom_angle
_geom_angle_site_symmetry_1
_geom_angle_site_symmetry_3
O1 Ni1 N1 94.66(8) . .
O1 Ni1 N3 88.09(8) . 1_554
N1 Ni1 N3 92.52(8) . 1_554
O1 Ni1 N2 94.03(8) . .
N1 Ni1 N2 91.01(8) . .
N3 Ni1 N2 175.72(8) 1_554 .
O1 Ni1 O1S 168.50(7) . .
N1 Ni1 O1S 96.82(8) . .
N3 Ni1 O1S 90.58(8) 1_554 .
N2 Ni1 O1S 86.60(8) . .
O1 Ni1 O2S 107.94(7) . .
N1 Ni1 O2S 157.41(8) . .
N3 Ni1 O2S 88.39(7) 1_554 .
N2 Ni1 O2S 87.42(7) . .
O1S Ni1 O2S 60.60(7) . .
N1S O1S Ni1 92.75(14) . .
C7 O1 Ni1 123.70(17) . .
C8 N1 C12 117.5(2) . .
C8 N1 Ni1 121.66(19) . .
C12 N1 Ni1 120.82(17) . .
O3S N1S O2S 122.6(2) . .
O3S N1S O1S 121.8(2) . .
O2S N1S O1S 115.5(2) . .
C2 C1 C6 118.2(2) . .
C2 C1 C7 124.4(2) . .
C6 C1 C7 117.4(2) . .
C18 N2 C17 116.9(2) . .
C18 N2 Ni1 121.68(17) . .
C17 N2 Ni1 121.11(17) . .
N1S O2S Ni1 90.96(13) . .
C3 C2 C1 120.4(3) . .
C3 C2 Cl3 116.9(2) . .
C1 C2 Cl3 122.7(2) . .
C6 O3 H3A 109.5 . .
C4 C3 C2 120.2(3) . .
C4 C3 Cl2 117.7(2) . .
C2 C3 Cl2 122.1(2) . .
C24 N3 C20 116.3(2) . .
C24 N3 Ni1 120.07(17) . 1_556
C20 N3 Ni1 123.32(18) . 1_556
C5 C4 C3 120.3(3) . .
C5 C4 H4A 119.9 . .
C3 C4 H4A 119.9 . .
C4 C5 C6 121.2(3) . .
C4 C5 Cl1 119.5(2) . .
C6 C5 Cl1 119.3(2) . .
O3 C6 C5 118.4(2) . .
O3 C6 C1 122.0(3) . .
C5 C6 C1 119.6(3) . .
O1 C7 O2 122.9(3) . .
O1 C7 C1 120.2(2) . .
O2 C7 C1 117.0(2) . .
N1 C8 C9 122.3(3) . .
N1 C8 H8A 118.9 . .
C9 C8 H8A 118.9 . .
C8 C9 C10 120.5(3) . .
C8 C9 H9A 119.8 . .
C10 C9 H9A 119.8 . .
C11 C10 C9 116.9(2) . .
C11 C10 C13 122.7(3) . .
C9 C10 C13 120.4(3) . .
C12 C11 C10 119.4(3) . .
C12 C11 H11A 120.3 . .
C10 C11 H11A 120.3 . .
N1 C12 C11 123.4(2) . .
N1 C12 H12A 118.3 . .
C11 C12 H12A 118.3 . .
C13 C13 C10 127.2(4) 2_766 .
C13 C13 H13A 116.4 2_766 .
C10 C13 H13A 116.4 . .
C25 C14 C15 124.0(2) . .
C25 C14 H14A 118.0 . .
C15 C14 H14A 118.0 . .
C19 C15 C16 116.2(2) . .
C19 C15 C14 121.0(2) . .
C16 C15 C14 122.7(2) . .
C17 C16 C15 119.8(2) . .
C17 C16 H16A 120.1 . .
C15 C16 H16A 120.1 . .
N2 C17 C16 123.7(2) . .
N2 C17 H17A 118.2 . .
C16 C17 H17A 118.2 . .
N2 C18 C19 122.6(2) . .
N2 C18 H18A 118.7 . .
C19 C18 H18A 118.7 . .
C18 C19 C15 120.7(2) . .
C18 C19 H19A 119.6 . .
C15 C19 H19A 119.6 . .
N3 C20 C21 123.3(2) . .
N3 C20 H20A 118.4 . .
C21 C20 H20A 118.4 . .
C20 C21 C22 120.2(2) . .
C20 C21 H21A 119.9 . .
C22 C21 H21A 119.9 . .
C21 C22 C23 116.2(2) . .
C21 C22 C25 119.4(2) . .
C23 C22 C25 124.3(2) . .
C24 C23 C22 120.0(2) . .
C24 C23 H23A 120.0 . .
C22 C23 H23A 120.0 . .
N3 C24 C23 124.0(2) . .
N3 C24 H24A 118.0 . .
C23 C24 H24A 118.0 . .
C14 C25 C22 126.7(3) . .
C14 C25 H25A 116.6 . .
C22 C25 H25A 116.6 . .

loop_
_geom_bond_atom_site_label_1
_geom_bond_atom_site_label_2
_geom_bond_distance
_geom_bond_site_symmetry_2
Ni1 O1 2.0221(18) .
Ni1 N1 2.052(2) .
Ni1 N3 2.085(2) 1_554
Ni1 N2 2.095(2) .
Ni1 O1S 2.1174(18) .
Ni1 O2S 2.1601(17) .
Cl1 C5 1.738(3) .
O1S N1S 1.279(3) .
O1 C7 1.255(3) .
N1 C8 1.327(4) .
N1 C12 1.348(3) .
N1S O3S 1.218(3) .
N1S O2S 1.273(3) .
C1 C2 1.409(4) .
C1 C6 1.416(4) .
C1 C7 1.503(4) .
Cl2 C3 1.737(3) .
N2 C18 1.343(3) .
N2 C17 1.348(3) .
O2 C7 1.268(3) .
C2 C3 1.394(4) .
C2 Cl3 1.730(3) .
O3 C6 1.335(3) .
O3 H3A 0.8200 .
C3 C4 1.378(4) .
N3 C24 1.343(3) .
N3 C20 1.344(3) .
N3 Ni1 2.085(2) 1_556
C4 C5 1.366(4) .
C4 H4A 0.9300 .
C5 C6 1.392(4) .
C8 C9 1.379(4) .
C8 H8A 0.9300 .
C9 C10 1.392(4) .
C9 H9A 0.9300 .
C10 C11 1.382(4) .
C10 C13 1.469(4) .
C11 C12 1.372(3) .
C11 H11A 0.9300 .
C12 H12A 0.9300 .
C13 C13 1.282(6) 2_766
C13 H13A 0.9300 .
C14 C25 1.325(4) .
C14 C15 1.470(4) .
C14 H14A 0.9300 .
C15 C19 1.394(4) .
C15 C16 1.398(4) .
C16 C17 1.371(4) .
C16 H16A 0.9300 .
C17 H17A 0.9300 .
C18 C19 1.378(4) .
C18 H18A 0.9300 .
C19 H19A 0.9300 .
C20 C21 1.379(4) .
C20 H20A 0.9300 .
C21 C22 1.392(4) .
C21 H21A 0.9300 .
C22 C23 1.397(4) .
C22 C25 1.461(4) .
C23 C24 1.367(4) .
C23 H23A 0.9300 .
C24 H24A 0.9300 .
C25 H25A 0.9300 .
